data_1555502
loop_
_publ_author_name
'More, Atul A.'
'Ramana, Chepuri V.'

_publ_section_title
;
 Total Synthesis of Integrastatin B Enabled by a Benzofuran Oxidative
 Dearomatization Cascade.
;
_journal_issue 6
_journal_name_full 'Organic letters'
_journal_page_first 1458
_journal_page_last 1461
_journal_paper_doi 10.1021/acs.orglett.6b00404
_journal_volume 18
_journal_year 2016
_chemical_formula_moiety 'C21 H24 O6'
_chemical_formula_sum 'C21 H24 O6'
_chemical_formula_weight 372.40
_space_group_IT_number 14
_space_group_name_Hall '-P 2ybc'
_space_group_name_H-M_alt 'P 1 21/c 1'
_symmetry_cell_setting monoclinic
_symmetry_space_group_name_H-M 'P 1 21/c 1'
_atom_sites_solution_hydrogens geom
_atom_sites_solution_primary direct
_atom_sites_solution_secondary difmap
_audit_creation_method SHELXL-97
_cell_angle_alpha 90.00
_cell_angle_beta 97.621(3)
_cell_angle_gamma 90.00
_cell_formula_units_Z 4
_cell_length_a 11.9383(8)
_cell_length_b 10.2634(6)
_cell_length_c 15.2907(9)
_cell_measurement_reflns_used 9831
_cell_measurement_temperature 200(2)
_cell_measurement_theta_max 35.44
_cell_measurement_theta_min 2.69
_cell_volume 1857.0(2)
_computing_cell_refinement 'Bruker SAINT'
_computing_data_collection 'Bruker APEX2'
_computing_data_reduction 'Bruker SAINT'
_computing_molecular_graphics 'Bruker SHELXTL'
_computing_publication_material 'Bruker SHELXTL'
_computing_structure_refinement 'SHELXL-97 (Sheldrick, 2008)'
_computing_structure_solution 'SHELXS-97 (Sheldrick, 2008)'
_diffrn_ambient_temperature 200(2)
_diffrn_measured_fraction_theta_full 0.999
_diffrn_measured_fraction_theta_max 0.999
_diffrn_measurement_device_type 'Bruker APEX-II CCD'
_diffrn_measurement_method '\f and \w scans'
_diffrn_radiation_monochromator graphite
_diffrn_radiation_source 'fine-focus sealed tube'
_diffrn_radiation_type MoK\a
_diffrn_radiation_wavelength 0.71073
_diffrn_reflns_av_R_equivalents 0.0247
_diffrn_reflns_av_sigmaI/netI 0.0126
_diffrn_reflns_limit_h_max 14
_diffrn_reflns_limit_h_min -14
_diffrn_reflns_limit_k_max 12
_diffrn_reflns_limit_k_min -12
_diffrn_reflns_limit_l_max 18
_diffrn_reflns_limit_l_min -18
_diffrn_reflns_number 28576
_diffrn_reflns_theta_full 25.00
_diffrn_reflns_theta_max 25.00
_diffrn_reflns_theta_min 1.72
_exptl_absorpt_coefficient_mu 0.097
_exptl_absorpt_correction_T_max 0.9621
_exptl_absorpt_correction_T_min 0.9557
_exptl_absorpt_correction_type multi-scan
_exptl_absorpt_process_details SADABS,(BRUKER,2006)
_exptl_crystal_colour COLOURLESS
_exptl_crystal_density_diffrn 1.332
_exptl_crystal_density_method 'not measured'
_exptl_crystal_description BLOCK
_exptl_crystal_F_000 792
_exptl_crystal_size_max 0.47
_exptl_crystal_size_mid 0.45
_exptl_crystal_size_min 0.40
_refine_diff_density_max 0.176
_refine_diff_density_min -0.209
_refine_diff_density_rms 0.036
_refine_ls_extinction_method none
_refine_ls_goodness_of_fit_ref 1.045
_refine_ls_hydrogen_treatment constr
_refine_ls_matrix_type full
_refine_ls_number_parameters 251
_refine_ls_number_reflns 3272
_refine_ls_number_restraints 0
_refine_ls_restrained_S_all 1.045
_refine_ls_R_factor_all 0.0377
_refine_ls_R_factor_gt 0.0348
_refine_ls_shift/su_max 0.000
_refine_ls_shift/su_mean 0.000
_refine_ls_structure_factor_coef Fsqd
_refine_ls_weighting_details 'calc w=1/[\s^2^(Fo^2^)+(0.0506P)^2^+0.6180P] where P=(Fo^2^+2Fc^2^)/3'
_refine_ls_weighting_scheme calc
_refine_ls_wR_factor_gt 0.0935
_refine_ls_wR_factor_ref 0.0965
_reflns_number_gt 3010
_reflns_number_total 3272
_reflns_threshold_expression >2sigma(I)
_cod_data_source_file ol6b00404_si_004.cif
_cod_data_source_block atul280315_0m
_cod_depositor_comments
;
The following automatic conversions were performed:

data item '_exptl_absorpt_correction_type' value 'MULTI-SCAN' was
changed to 'multi-scan' in accordance with the
/home/saulius/struct/COD-crude-data/automatic-downloads/DataCite-retrospective/ACS/depositions/lib/dictionaries/cif_core.dic
dictionary named 'cif_core.dic' version 2.4.2 last updated on
2011-04-26.

data item '_refine_ls_hydrogen_treatment' value 'CONSTR' was changed
to 'constr' in accordance with the
/home/saulius/struct/COD-crude-data/automatic-downloads/DataCite-retrospective/ACS/depositions/lib/dictionaries/cif_core.dic
dictionary named 'cif_core.dic' version 2.4.2 last updated on
2011-04-26.

data item '_symmetry_cell_setting' value 'Monoclinic' was changed to
'monoclinic' in accordance with the
/home/saulius/struct/COD-crude-data/automatic-downloads/DataCite-retrospective/ACS/depositions/lib/dictionaries/cif_core.dic
dictionary named 'cif_core.dic' version 2.4.2 last updated on
2011-04-26.

Automatic conversion script
Id: cif_fix_values 6909 2019-04-08 15:41:33Z antanas 
;
_cod_original_sg_symbol_H-M 'P2(1)/c  '
_cod_database_code 1555502

loop_
_symmetry_equiv_pos_as_xyz
'x, y, z'
'-x, y+1/2, -z+1/2'
'-x, -y, -z'
'x, -y-1/2, z-1/2'

loop_
_atom_site_label
_atom_site_type_symbol
_atom_site_fract_x
_atom_site_fract_y
_atom_site_fract_z
_atom_site_U_iso_or_equiv
_atom_site_adp_type
_atom_site_occupancy
_atom_site_symmetry_multiplicity
_atom_site_calc_flag
_atom_site_refinement_flags
O1 O -0.05375(7) 0.76819(8) 0.16676(6) 0.0268(2) Uani 1 1 d .
O2 O -0.40767(8) 0.74676(10) 0.27932(7) 0.0381(3) Uani 1 1 d .
O3 O -0.24157(8) 0.89754(9) 0.24265(6) 0.0349(2) Uani 1 1 d .
O4 O 0.24951(7) 1.02602(9) 0.04621(6) 0.0325(2) Uani 1 1 d .
O5 O 0.40652(7) 0.85888(10) 0.01259(6) 0.0357(2) Uani 1 1 d .
O6 O 0.38998(8) 0.60104(10) 0.04941(7) 0.0407(3) Uani 1 1 d .
C1 C 0.01318(10) 0.67083(12) 0.13623(8) 0.0256(3) Uani 1 1 d .
C2 C -0.03725(10) 0.55214(12) 0.13693(8) 0.0259(3) Uani 1 1 d .
C3 C 0.00325(11) 0.42360(13) 0.10565(9) 0.0320(3) Uani 1 1 d .
H3A H 0.0569 0.4390 0.0634 0.048 Uiso 1 1 calc R
H3B H -0.0614 0.3737 0.0769 0.048 Uiso 1 1 calc R
H3C H 0.0407 0.3744 0.1562 0.048 Uiso 1 1 calc R
C4 C -0.14334(10) 0.57294(12) 0.17157(8) 0.0259(3) Uani 1 1 d .
C5 C -0.23089(11) 0.49166(13) 0.19258(8) 0.0283(3) Uani 1 1 d .
C6 C -0.23059(12) 0.34595(13) 0.18156(9) 0.0365(3) Uani 1 1 d .
H6A H -0.2830 0.3067 0.2182 0.055 Uiso 1 1 calc R
H6B H -0.1542 0.3124 0.1998 0.055 Uiso 1 1 calc R
H6C H -0.2544 0.3239 0.1195 0.055 Uiso 1 1 calc R
C7 C -0.31931(11) 0.55175(13) 0.22727(8) 0.0311(3) Uani 1 1 d .
H7 H -0.3799 0.4992 0.2415 0.037 Uiso 1 1 calc R
C8 C -0.32350(10) 0.68593(14) 0.24221(8) 0.0294(3) Uani 1 1 d .
C9 C -0.48747(13) 0.66572(17) 0.31508(12) 0.0488(4) Uani 1 1 d .
H9A H -0.5346 0.6208 0.2670 0.073 Uiso 1 1 calc R
H9B H -0.5354 0.7194 0.3480 0.073 Uiso 1 1 calc R
H9C H -0.4472 0.6013 0.3548 0.073 Uiso 1 1 calc R
C10 C -0.23717(11) 0.76823(12) 0.22148(8) 0.0273(3) Uani 1 1 d .
C11 C -0.21090(13) 0.98891(14) 0.17954(10) 0.0385(3) Uani 1 1 d .
H11A H -0.1285 0.9904 0.1818 0.058 Uiso 1 1 calc R
H11B H -0.2378 1.0758 0.1932 0.058 Uiso 1 1 calc R
H11C H -0.2454 0.9632 0.1203 0.058 Uiso 1 1 calc R
C12 C -0.14884(10) 0.70676(12) 0.18732(8) 0.0255(3) Uani 1 1 d .
C13 C 0.11831(10) 0.71913(12) 0.10833(8) 0.0261(3) Uani 1 1 d .
C14 C 0.20651(11) 0.63347(13) 0.09814(8) 0.0298(3) Uani 1 1 d .
H14 H 0.2006 0.5441 0.1129 0.036 Uiso 1 1 calc R
C15 C 0.30290(11) 0.67928(13) 0.06635(8) 0.0299(3) Uani 1 1 d .
C16 C 0.31551(10) 0.81162(13) 0.04869(8) 0.0278(3) Uani 1 1 d .
C17 C 0.22903(10) 0.89805(12) 0.06292(8) 0.0263(3) Uani 1 1 d .
C18 C 0.13048(10) 0.85197(12) 0.09129(8) 0.0261(3) Uani 1 1 d .
H18 H 0.0712 0.9108 0.0991 0.031 Uiso 1 1 calc R
C19 C 0.16343(12) 1.11832(13) 0.05808(10) 0.0380(3) Uani 1 1 d .
H19A H 0.0946 1.0973 0.0182 0.057 Uiso 1 1 calc R
H19B H 0.1891 1.2060 0.0449 0.057 Uiso 1 1 calc R
H19C H 0.1474 1.1150 0.1193 0.057 Uiso 1 1 calc R
C20 C 0.51449(11) 0.84611(14) 0.06606(10) 0.0380(3) Uani 1 1 d .
H20A H 0.5085 0.8758 0.1262 0.057 Uiso 1 1 calc R
H20B H 0.5705 0.8992 0.0409 0.057 Uiso 1 1 calc R
H20C H 0.5381 0.7546 0.0675 0.057 Uiso 1 1 calc R
C21 C 0.37718(16) 0.46420(15) 0.06001(14) 0.0577(5) Uani 1 1 d .
H21A H 0.3659 0.4454 0.1211 0.087 Uiso 1 1 calc R
H21B H 0.4453 0.4195 0.0463 0.087 Uiso 1 1 calc R
H21C H 0.3116 0.4336 0.0199 0.087 Uiso 1 1 calc R

loop_
_atom_site_aniso_label
_atom_site_aniso_U_11
_atom_site_aniso_U_22
_atom_site_aniso_U_33
_atom_site_aniso_U_23
_atom_site_aniso_U_13
_atom_site_aniso_U_12
O1 0.0255(4) 0.0242(4) 0.0326(5) -0.0022(4) 0.0113(4) -0.0024(3)
O2 0.0296(5) 0.0439(6) 0.0443(6) 0.0037(4) 0.0180(4) 0.0022(4)
O3 0.0428(5) 0.0273(5) 0.0382(5) 0.0002(4) 0.0187(4) 0.0022(4)
O4 0.0307(5) 0.0278(5) 0.0400(5) 0.0048(4) 0.0080(4) -0.0022(4)
O5 0.0256(5) 0.0454(6) 0.0379(5) 0.0130(4) 0.0110(4) -0.0013(4)
O6 0.0360(5) 0.0315(5) 0.0598(6) 0.0052(5) 0.0262(5) 0.0056(4)
C1 0.0256(6) 0.0277(6) 0.0247(6) -0.0020(5) 0.0071(5) 0.0015(5)
C2 0.0260(6) 0.0276(7) 0.0245(6) -0.0010(5) 0.0045(5) -0.0008(5)
C3 0.0333(7) 0.0277(7) 0.0358(7) -0.0043(5) 0.0077(5) -0.0002(5)
C4 0.0260(6) 0.0276(6) 0.0241(6) 0.0004(5) 0.0034(5) -0.0023(5)
C5 0.0290(6) 0.0300(7) 0.0254(6) 0.0013(5) 0.0017(5) -0.0052(5)
C6 0.0408(8) 0.0309(7) 0.0384(7) -0.0012(6) 0.0076(6) -0.0110(6)
C7 0.0261(6) 0.0360(7) 0.0315(7) 0.0044(6) 0.0048(5) -0.0080(5)
C8 0.0236(6) 0.0380(7) 0.0276(6) 0.0038(5) 0.0066(5) 0.0015(5)
C9 0.0306(8) 0.0587(10) 0.0616(10) 0.0088(8) 0.0230(7) 0.0002(7)
C10 0.0294(7) 0.0279(7) 0.0250(6) 0.0009(5) 0.0057(5) 0.0006(5)
C11 0.0453(8) 0.0287(7) 0.0437(8) 0.0044(6) 0.0141(6) 0.0006(6)
C12 0.0236(6) 0.0283(7) 0.0251(6) 0.0022(5) 0.0059(5) -0.0033(5)
C13 0.0257(6) 0.0303(7) 0.0229(6) -0.0018(5) 0.0053(5) -0.0020(5)
C14 0.0313(7) 0.0277(7) 0.0320(7) 0.0013(5) 0.0108(5) -0.0006(5)
C15 0.0284(7) 0.0324(7) 0.0306(6) 0.0010(5) 0.0105(5) 0.0037(5)
C16 0.0247(6) 0.0346(7) 0.0251(6) 0.0033(5) 0.0069(5) -0.0024(5)
C17 0.0283(6) 0.0275(7) 0.0226(6) 0.0015(5) 0.0017(5) -0.0029(5)
C18 0.0237(6) 0.0290(7) 0.0259(6) -0.0011(5) 0.0041(5) 0.0008(5)
C19 0.0356(7) 0.0279(7) 0.0498(8) 0.0022(6) 0.0031(6) 0.0013(6)
C20 0.0274(7) 0.0382(8) 0.0487(8) 0.0048(6) 0.0063(6) -0.0018(6)
C21 0.0584(10) 0.0333(9) 0.0914(14) 0.0089(8) 0.0470(10) 0.0117(7)

loop_
_atom_type_symbol
_atom_type_description
_atom_type_scat_dispersion_real
_atom_type_scat_dispersion_imag
_atom_type_scat_source
C C 0.0033 0.0016 'International Tables Vol C Tables 4.2.6.8 and 6.1.1.4'
H H 0.0000 0.0000 'International Tables Vol C Tables 4.2.6.8 and 6.1.1.4'
O O 0.0106 0.0060 'International Tables Vol C Tables 4.2.6.8 and 6.1.1.4'

loop_
_geom_angle_atom_site_label_1
_geom_angle_atom_site_label_2
_geom_angle_atom_site_label_3
_geom_angle
C12 O1 C1 105.98(9)
C8 O2 C9 117.21(11)
C10 O3 C11 117.11(10)
C17 O4 C19 117.69(10)
C16 O5 C20 115.93(10)
C15 O6 C21 117.55(11)
C2 C1 O1 111.38(10)
C2 C1 C13 134.68(12)
O1 C1 C13 113.91(10)
C1 C2 C4 106.25(11)
C1 C2 C3 128.45(11)
C4 C2 C3 125.27(11)
C2 C3 H3A 109.5
C2 C3 H3B 109.5
H3A C3 H3B 109.5
C2 C3 H3C 109.5
H3A C3 H3C 109.5
H3B C3 H3C 109.5
C12 C4 C5 119.34(11)
C12 C4 C2 105.70(11)
C5 C4 C2 134.93(12)
C7 C5 C4 116.72(12)
C7 C5 C6 119.85(12)
C4 C5 C6 123.41(12)
C5 C6 H6A 109.5
C5 C6 H6B 109.5
H6A C6 H6B 109.5
C5 C6 H6C 109.5
H6A C6 H6C 109.5
H6B C6 H6C 109.5
C5 C7 C8 123.09(12)
C5 C7 H7 118.5
C8 C7 H7 118.5
O2 C8 C7 124.14(12)
O2 C8 C10 114.93(12)
C7 C8 C10 120.91(12)
O2 C9 H9A 109.5
O2 C9 H9B 109.5
H9A C9 H9B 109.5
O2 C9 H9C 109.5
H9A C9 H9C 109.5
H9B C9 H9C 109.5
O3 C10 C12 125.74(11)
O3 C10 C8 118.60(11)
C12 C10 C8 115.42(12)
O3 C11 H11A 109.5
O3 C11 H11B 109.5
H11A C11 H11B 109.5
O3 C11 H11C 109.5
H11A C11 H11C 109.5
H11B C11 H11C 109.5
O1 C12 C10 124.78(11)
O1 C12 C4 110.68(10)
C10 C12 C4 124.51(11)
C14 C13 C18 119.62(12)
C14 C13 C1 120.49(11)
C18 C13 C1 119.88(11)
C15 C14 C13 119.86(12)
C15 C14 H14 120.1
C13 C14 H14 120.1
O6 C15 C14 123.65(12)
O6 C15 C16 115.53(11)
C14 C15 C16 120.81(12)
O5 C16 C15 122.23(12)
O5 C16 C17 118.59(12)
C15 C16 C17 119.05(11)
O4 C17 C18 124.43(11)
O4 C17 C16 115.23(11)
C18 C17 C16 120.34(12)
C17 C18 C13 120.19(12)
C17 C18 H18 119.9
C13 C18 H18 119.9
O4 C19 H19A 109.5
O4 C19 H19B 109.5
H19A C19 H19B 109.5
O4 C19 H19C 109.5
H19A C19 H19C 109.5
H19B C19 H19C 109.5
O5 C20 H20A 109.5
O5 C20 H20B 109.5
H20A C20 H20B 109.5
O5 C20 H20C 109.5
H20A C20 H20C 109.5
H20B C20 H20C 109.5
O6 C21 H21A 109.5
O6 C21 H21B 109.5
H21A C21 H21B 109.5
O6 C21 H21C 109.5
H21A C21 H21C 109.5
H21B C21 H21C 109.5

loop_
_geom_bond_atom_site_label_1
_geom_bond_atom_site_label_2
_geom_bond_distance
O1 C12 1.3709(14)
O1 C1 1.3978(15)
O2 C8 1.3685(16)
O2 C9 1.4271(17)
O3 C10 1.3688(16)
O3 C11 1.4277(16)
O4 C17 1.3662(15)
O4 C19 1.4268(16)
O5 C16 1.3709(15)
O5 C20 1.4379(17)
O6 C15 1.3653(16)
O6 C21 1.4243(19)
C1 C2 1.3594(18)
C1 C13 1.4646(17)
C2 C4 1.4519(17)
C2 C3 1.5049(18)
C3 H3A 0.9800
C3 H3B 0.9800
C3 H3C 0.9800
C4 C12 1.3975(18)
C4 C5 1.4073(17)
C5 C7 1.3872(19)
C5 C6 1.5050(19)
C6 H6A 0.9800
C6 H6B 0.9800
C6 H6C 0.9800
C7 C8 1.398(2)
C7 H7 0.9500
C8 C10 1.4009(18)
C9 H9A 0.9800
C9 H9B 0.9800
C9 H9C 0.9800
C10 C12 1.3889(18)
C11 H11A 0.9800
C11 H11B 0.9800
C11 H11C 0.9800
C13 C14 1.3963(18)
C13 C18 1.3992(18)
C14 C15 1.3892(18)
C14 H14 0.9500
C15 C16 1.3969(19)
C16 C17 1.3999(18)
C17 C18 1.3898(18)
C18 H18 0.9500
C19 H19A 0.9800
C19 H19B 0.9800
C19 H19C 0.9800
C20 H20A 0.9800
C20 H20B 0.9800
C20 H20C 0.9800
C21 H21A 0.9800
C21 H21B 0.9800
C21 H21C 0.9800

loop_
_geom_torsion_atom_site_label_1
_geom_torsion_atom_site_label_2
_geom_torsion_atom_site_label_3
_geom_torsion_atom_site_label_4
_geom_torsion
C12 O1 C1 C2 0.23(13)
C12 O1 C1 C13 178.31(10)
O1 C1 C2 C4 -0.97(13)
C13 C1 C2 C4 -178.51(13)
O1 C1 C2 C3 176.90(11)
C13 C1 C2 C3 -0.6(2)
C1 C2 C4 C12 1.32(13)
C3 C2 C4 C12 -176.64(11)
C1 C2 C4 C5 -176.54(13)
C3 C2 C4 C5 5.5(2)
C12 C4 C5 C7 0.79(17)
C2 C4 C5 C7 178.43(13)
C12 C4 C5 C6 -177.46(12)
C2 C4 C5 C6 0.2(2)
C4 C5 C7 C8 -0.55(18)
C6 C5 C7 C8 177.77(12)
C9 O2 C8 C7 8.46(19)
C9 O2 C8 C10 -169.85(12)
C5 C7 C8 O2 -177.51(11)
C5 C7 C8 C10 0.7(2)
C11 O3 C10 C12 46.46(18)
C11 O3 C10 C8 -139.36(12)
O2 C8 C10 O3 2.56(17)
C7 C8 C10 O3 -175.82(11)
O2 C8 C10 C12 177.33(10)
C7 C8 C10 C12 -1.05(18)
C1 O1 C12 C10 178.97(11)
C1 O1 C12 C4 0.66(13)
O3 C10 C12 O1 -2.4(2)
C8 C10 C12 O1 -176.71(11)
O3 C10 C12 C4 175.71(11)
C8 C10 C12 C4 1.37(18)
C5 C4 C12 O1 177.03(10)
C2 C4 C12 O1 -1.23(13)
C5 C4 C12 C10 -1.28(19)
C2 C4 C12 C10 -179.54(11)
C2 C1 C13 C14 -19.2(2)
O1 C1 C13 C14 163.35(11)
C2 C1 C13 C18 160.53(13)
O1 C1 C13 C18 -16.96(16)
C18 C13 C14 C15 -3.72(19)
C1 C13 C14 C15 175.97(11)
C21 O6 C15 C14 4.0(2)
C21 O6 C15 C16 -175.34(14)
C13 C14 C15 O6 -175.93(12)
C13 C14 C15 C16 3.39(19)
C20 O5 C16 C15 -65.09(16)
C20 O5 C16 C17 119.10(13)
O6 C15 C16 O5 3.16(18)
C14 C15 C16 O5 -176.21(11)
O6 C15 C16 C17 178.95(11)
C14 C15 C16 C17 -0.42(19)
C19 O4 C17 C18 -0.50(17)
C19 O4 C17 C16 178.92(11)
O5 C16 C17 O4 -5.71(16)
C15 C16 C17 O4 178.35(11)
O5 C16 C17 C18 173.74(11)
C15 C16 C17 C18 -2.21(18)
O4 C17 C18 C13 -178.74(11)
C16 C17 C18 C13 1.86(18)
C14 C13 C18 C17 1.11(18)
C1 C13 C18 C17 -178.58(11)
